data_4089629
loop_
_publ_author_name
'Tronnier, Alexander'
'Poethig, Alexander'
'Herdtweck, Eberhardt'
'Strassner, Thomas'

_publ_section_title
;
 C&#x2227;C* Cyclometalated Platinum(II) NHC Complexes with \b-Ketoimine
 Ligands
;
_journal_issue 4
_journal_name_full Organometallics
_journal_page_first 898
_journal_paper_doi 10.1021/om401023f
_journal_volume 33
_journal_year 2014
_chemical_formula_moiety 'C10 H11 N O'
_chemical_formula_sum 'C10 H11 N O'
_chemical_formula_weight 161.20
_space_group_IT_number 61
_space_group_name_Hall '-P 2ac 2ab'
_space_group_name_H-M_alt 'P b c a'
_symmetry_cell_setting orthorhombic
_symmetry_Int_Tables_number 61
_symmetry_space_group_name_Hall '-P 2ac 2ab'
_symmetry_space_group_name_H-M 'P b c a'
_atom_sites_solution_hydrogens difmap
_atom_sites_solution_primary direct
_atom_sites_solution_secondary difmap
_cell_angle_alpha 90
_cell_angle_beta 90
_cell_angle_gamma 90
_cell_formula_units_Z 8
_cell_length_a 9.8639(1)
_cell_length_b 8.6409(1)
_cell_length_c 19.7464(2)
_cell_measurement_reflns_used 9877
_cell_measurement_temperature 193(1)
_cell_measurement_theta_max 25.43
_cell_measurement_theta_min 2.06
_cell_volume 1683.04(3)
_computing_cell_refinement 'SAINT (Bruker, 2008b)'
_computing_data_collection 'APEX II Control Software (Bruker, 2008a)'
_computing_data_reduction 'SAINT (Bruker, 2008b)'
_computing_molecular_graphics 'PLATON (Spek, 2010)'
_computing_publication_material 'PLATON (Spek, 2010)'
_computing_structure_refinement 'SHELXL97 (Sheldrick, 1998)'
_computing_structure_solution 'SIR92 (Altomare, 1994)'
_diffrn_ambient_temperature 193(1)
_diffrn_detector ' CCD plate '
_diffrn_detector_area_resol_mean 16
_diffrn_measured_fraction_theta_full 1.000
_diffrn_measured_fraction_theta_max 1.000
_diffrn_measurement_device ' \k-geometry diffractometer '
_diffrn_measurement_device_type ' Bruker APEX-II CCD '
_diffrn_measurement_method ' phi- and omega-rotation '
_diffrn_radiation_monochromator graphite
_diffrn_radiation_source 'fine-focus sealed tube'
_diffrn_radiation_type 'Mo K\a'
_diffrn_radiation_wavelength 0.71073
_diffrn_reflns_av_R_equivalents 0.0184
_diffrn_reflns_av_sigmaI/netI 0.0077
_diffrn_reflns_limit_h_max 11
_diffrn_reflns_limit_h_min -11
_diffrn_reflns_limit_k_max 10
_diffrn_reflns_limit_k_min -10
_diffrn_reflns_limit_l_max 23
_diffrn_reflns_limit_l_min -23
_diffrn_reflns_number 23890
_diffrn_reflns_theta_full 25.43
_diffrn_reflns_theta_max 25.43
_diffrn_reflns_theta_min 2.06
_diffrn_standards_decay_% 0
_exptl_absorpt_coefficient_mu 0.083
_exptl_absorpt_correction_T_max 0.7452
_exptl_absorpt_correction_T_min 0.6940
_exptl_absorpt_correction_type multi-scan
_exptl_absorpt_process_details 'SADABS, Bruker, 2008b'
_exptl_crystal_colour colorless
_exptl_crystal_density_diffrn 1.272
_exptl_crystal_density_meas ?
_exptl_crystal_density_method none
_exptl_crystal_description prism
_exptl_crystal_F_000 688
_exptl_crystal_size_max 0.30
_exptl_crystal_size_mid 0.25
_exptl_crystal_size_min 0.18
_refine_diff_density_max 0.142
_refine_diff_density_min -0.155
_refine_diff_density_rms 0.030
_refine_ls_extinction_method none
_refine_ls_goodness_of_fit_ref 1.048
_refine_ls_hydrogen_treatment mixed
_refine_ls_matrix_type full
_refine_ls_number_parameters 143
_refine_ls_number_reflns 1556
_refine_ls_number_restraints 0
_refine_ls_restrained_S_all 1.048
_refine_ls_R_factor_all 0.0329
_refine_ls_R_factor_gt 0.0298
_refine_ls_shift/su_max 0.000
_refine_ls_shift/su_mean 0.000
_refine_ls_structure_factor_coef Fsqd
_refine_ls_weighting_details 'w=1/[\s^2^(Fo^2^)+(0.0441P)^2^+0.4171P] where P=(Fo^2^+2Fc^2^)/3'
_refine_ls_weighting_scheme sigma
_refine_ls_wR_factor_gt 0.0784
_refine_ls_wR_factor_ref 0.0819
_reflns_number_gt 1408
_reflns_number_total 1556
_reflns_threshold_expression I>2\s(I)
_cod_data_source_file om401023f_si_002.cif
_cod_data_source_block Compound_14
_cod_depositor_comments
;
The following automatic conversions were performed:

data item '_symmetry_cell_setting' value 'Orthorhombic' was changed
to 'orthorhombic' in accordance with the
/home/saulius/struct/COD-crude-data/automatic-downloads/DataCite-retrospective/ACS/depositions/lib/dictionaries/cif_core.dic
dictionary named 'cif_core.dic' version 2.4.2 last updated on
2011-04-26.

data item '_exptl_crystal_density_meas' value 'none' was changed to
'?' -- the value is perceived as not measured.

Automatic conversion script
Id: cif_fix_values 6909 2019-04-08 15:41:33Z antanas 
;
_cod_database_code 4089629

loop_
_symmetry_equiv_pos_site_id
_symmetry_equiv_pos_as_xyz
1 x,y,z
2 1/2-x,-y,1/2+z
3 1/2+x,1/2-y,-z
4 -x,1/2+y,1/2-z
5 -x,-y,-z
6 1/2+x,y,1/2-z
7 1/2-x,1/2+y,z
8 x,1/2-y,1/2+z

loop_
_atom_site_aniso_label
_atom_site_aniso_U_11
_atom_site_aniso_U_22
_atom_site_aniso_U_33
_atom_site_aniso_U_23
_atom_site_aniso_U_13
_atom_site_aniso_U_12
O1 0.0270(4) 0.0421(5) 0.0383(4) -0.0136(4) 0.0017(3) 0.0023(3)
N1 0.0282(5) 0.0396(5) 0.0352(5) -0.0082(4) -0.0028(4) -0.0023(4)
C1 0.0276(5) 0.0250(5) 0.0266(5) 0.0008(4) 0.0004(4) 0.0011(4)
C2 0.0246(5) 0.0250(5) 0.0310(5) 0.0006(4) -0.0015(4) 0.0033(4)
C3 0.0265(5) 0.0306(5) 0.0345(6) -0.0022(4) 0.0017(4) 0.0023(4)
C4 0.0241(5) 0.0328(6) 0.0464(6) 0.0007(5) -0.0008(5) 0.0000(4)
C5 0.0304(6) 0.0317(6) 0.0433(6) -0.0021(5) -0.0113(5) 0.0002(5)
C6 0.0378(6) 0.0362(6) 0.0308(6) -0.0033(5) -0.0056(5) 0.0025(5)
C7 0.0292(5) 0.0327(6) 0.0299(5) -0.0001(4) -0.0001(4) 0.0003(4)
C8 0.0267(6) 0.0308(5) 0.0303(5) -0.0046(4) 0.0019(4) -0.0003(4)
C9 0.0277(5) 0.0255(5) 0.0289(5) 0.0037(4) 0.0016(4) -0.0021(4)
C10 0.0252(6) 0.0432(7) 0.0427(6) -0.0052(5) 0.0007(5) -0.0037(5)

loop_
_atom_site_label
_atom_site_type_symbol
_atom_site_thermal_displace_type
_atom_site_fract_x
_atom_site_fract_y
_atom_site_fract_z
_atom_site_occupancy
_atom_site_U_iso_or_equiv
_atom_site_calc_flag
O1 O Uani 0.47008(7) 0.31529(9) 0.05493(4) 1.000 0.0358(3) .
N1 N Uani 0.20474(10) 0.26682(12) 0.02609(5) 1.000 0.0343(3) .
C1 C Uani 0.42725(10) 0.40286(11) 0.10112(5) 1.000 0.0264(3) .
C2 C Uani 0.52804(10) 0.49606(12) 0.14095(5) 1.000 0.0269(3) .
C3 C Uani 0.64930(11) 0.54119(12) 0.11044(6) 1.000 0.0305(3) .
C4 C Uani 0.73956(11) 0.63769(13) 0.14410(6) 1.000 0.0344(3) .
C5 C Uani 0.71070(11) 0.68895(13) 0.20892(6) 1.000 0.0351(3) .
C6 C Uani 0.59287(12) 0.64069(13) 0.24068(6) 1.000 0.0349(3) .
C7 C Uani 0.50193(11) 0.54516(12) 0.20712(5) 1.000 0.0306(3) .
C8 C Uani 0.28850(11) 0.42362(12) 0.11587(5) 1.000 0.0293(3) .
C9 C Uani 0.18404(10) 0.36142(12) 0.07757(5) 1.000 0.0274(3) .
C10 C Uani 0.03987(11) 0.40481(14) 0.09243(6) 1.000 0.0370(4) .
H1 H Uiso 0.2946(16) 0.2431(18) 0.0152(7) 1.000 0.054(4) .
H2 H Uiso 0.1352(15) 0.2306(16) 0.0003(7) 1.000 0.045(4) .
H31 H Uiso 0.6676(12) 0.5100(15) 0.0638(7) 1.000 0.039(3) .
H41 H Uiso 0.8234(13) 0.6707(15) 0.1219(7) 1.000 0.039(3) .
H51 H Uiso 0.7714(14) 0.7604(16) 0.2319(6) 1.000 0.041(3) .
H61 H Uiso 0.5742(14) 0.6729(16) 0.2862(7) 1.000 0.045(4) .
H71 H Uiso 0.4189(13) 0.5110(15) 0.2291(6) 1.000 0.036(3) .
H81 H Uiso 0.2631(13) 0.4936(15) 0.1521(6) 1.000 0.036(3) .
H101 H Uiso -0.02110 0.34140 0.06480 0.719(15) 0.0560 calc
H102 H Uiso 0.02590 0.51440 0.08180 0.719(15) 0.0560 calc
H103 H Uiso 0.02070 0.38690 0.14050 0.719(15) 0.0560 calc
H104 H Uiso 0.03810 0.48710 0.12660 0.281(15) 0.0560 calc
H105 H Uiso -0.00890 0.31410 0.10960 0.281(15) 0.0560 calc
H106 H Uiso -0.00370 0.44160 0.05080 0.281(15) 0.0560 calc

loop_
_atom_type_symbol
_atom_type_description
_atom_type_scat_dispersion_real
_atom_type_scat_dispersion_imag
_atom_type_scat_source
O O 0.0106 0.0060 'International Tables Vol C Tables 4.2.6.8 and 6.1.1.4'
N N 0.0061 0.0033 'International Tables Vol C Tables 4.2.6.8 and 6.1.1.4'
H H 0.0000 0.0000 'International Tables Vol C Tables 4.2.6.8 and 6.1.1.4'
C C 0.0033 0.0016 'International Tables Vol C Tables 4.2.6.8 and 6.1.1.4'

loop_
_geom_angle_atom_site_label_1
_geom_angle_atom_site_label_2
_geom_angle_atom_site_label_3
_geom_angle
_geom_angle_publ_flag
C9 N1 H1 117.4(9) no
C9 N1 H2 121.8(9) no
H1 N1 H2 120.7(13) no
C2 C1 C8 117.77(9) no
O1 C1 C2 118.68(9) yes
O1 C1 C8 123.50(9) yes
C1 C2 C7 122.03(9) no
C1 C2 C3 119.43(9) no
C3 C2 C7 118.48(10) no
C2 C3 C4 120.71(10) no
C3 C4 C5 120.18(10) no
C4 C5 C6 119.67(10) no
C5 C6 C7 120.36(11) no
C2 C7 C6 120.53(10) no
C1 C8 C9 123.99(9) no
N1 C9 C8 123.03(10) yes
N1 C9 C10 116.88(9) yes
C8 C9 C10 120.07(9) no
C2 C3 H31 119.3(7) no
C4 C3 H31 119.9(7) no
C3 C4 H41 120.2(8) no
C5 C4 H41 119.7(8) no
C4 C5 H51 120.5(7) no
C6 C5 H51 119.8(7) no
C5 C6 H61 119.9(8) no
C7 C6 H61 119.8(8) no
C2 C7 H71 118.7(7) no
C6 C7 H71 120.8(7) no
C1 C8 H81 118.8(8) no
C9 C8 H81 116.9(8) no
C9 C10 H101 109.00 no
C9 C10 H102 109.00 no
C9 C10 H103 109.00 no
C9 C10 H104 109.00 no
C9 C10 H105 109.00 no
C9 C10 H106 109.00 no
H101 C10 H102 110.00 no
H101 C10 H103 109.00 no
H102 C10 H103 109.00 no
H104 C10 H105 109.00 no
H104 C10 H106 110.00 no
H105 C10 H106 110.00 no

loop_
_geom_bond_atom_site_label_1
_geom_bond_atom_site_label_2
_geom_bond_distance
_geom_bond_publ_flag
O1 C1 1.2582(12) yes
N1 C9 1.3203(14) yes
N1 H1 0.935(16) no
N1 H2 0.910(14) no
C1 C2 1.5019(14) no
C1 C8 1.4107(15) no
C2 C3 1.3949(15) no
C2 C7 1.3977(14) no
C3 C4 1.3892(16) no
C4 C5 1.3840(17) no
C5 C6 1.3849(16) no
C6 C7 1.3875(16) no
C8 C9 1.3866(14) no
C9 C10 1.4997(15) no
C3 H31 0.976(14) no
C4 H41 0.979(13) no
C5 H51 0.972(14) no
C6 H61 0.959(14) no
C7 H71 0.973(13) no
C8 H81 0.970(12) no
C10 H101 0.9800 no
C10 H102 0.9800 no
C10 H103 0.9800 no
C10 H104 0.9800 no
C10 H105 0.9800 no
C10 H106 0.9800 no
